data_1531797
loop_
_publ_author_name
'Li, Z.-F.'
'Li, G.-B.'
'Lin, J.-H.'
'Liao, F.-H.'

_publ_section_title
;
 On the synthesis and structure of La Ca Ga O4
;
_journal_name_full 'Journal of Solid State Chemistry'
_journal_page_first 59
_journal_page_last 65
_journal_volume 172
_journal_year 2003
_chemical_formula_sum 'Ca Ga La O4'
_chemical_name_systematic 'La Ca Ga O4'
_space_group_IT_number 33
_symmetry_space_group_name_Hall 'P 2c -2n'
_symmetry_space_group_name_H-M 'P n a 21'
_cell_angle_alpha 90
_cell_angle_beta 90
_cell_angle_gamma 90
_cell_formula_units_Z 4
_cell_length_a 11.8083
_cell_length_b 5.3529
_cell_length_c 6.8603
_cell_volume 433.630
_citation_journal_id_ASTM JSSCBI
_cod_data_source_file Li_JSSCBI_2003_1555.cif
_cod_data_source_block Ca1Ga1La1O4
_cod_original_cell_volume 433.6303
_cod_original_formula_sum 'Ca1 Ga1 La1 O4'
_cod_database_code 1531797

loop_
_symmetry_equiv_pos_as_xyz
x,y,z
-x,-y,z+1/2
-x+1/2,y+1/2,z+1/2
x+1/2,-y+1/2,z

loop_
_atom_site_label
_atom_site_type_symbol
_atom_site_fract_x
_atom_site_fract_y
_atom_site_fract_z
_atom_site_occupancy
_atom_site_U_iso_or_equiv
O3 O-2 0.335 0.226 0.436 1 0.0
La1 La+3 0.216 0.508 0.244 1 0.0
O4 O-2 0.154 0.732 0.517 1 0.0
Ga1 Ga+3 0.406 0.066 0.243 1 0.0
O2 O-2 0.407 0.722 0.234 1 0.0
Ca1 Ca+2 0.5 0.5 0.5 1 0.0
O1 O-2 0.545 0.224 0.236 1 0.0
